data_4301543
loop_
_publ_author_name
'Barry A. Blight'
'James A. Wisner'
'Michael C. Jennings'

_publ_section_title
;
Stability of [2]Pseudorotaxanes Templated Through Second-Sphere Coordination
;
_journal_name_full 'Inorganic Chemistry'
_journal_page_first 1920
_journal_page_last 1927
_journal_paper_doi 10.1021/ic801725u
_journal_volume 48
_journal_year 2009
_chemical_formula_sum 'C90 H114 Cl2 N6 O6 Pd'
_chemical_formula_weight 1553.17
_chemical_name_systematic
; 
 ? 
;
_space_group_IT_number 14
_symmetry_cell_setting monoclinic
_symmetry_space_group_name_Hall '-P 2yn'
_symmetry_space_group_name_H-M 'P 1 21/n 1'
_atom_sites_solution_hydrogens geom
_atom_sites_solution_primary direct
_atom_sites_solution_secondary difmap
_audit_creation_method SHELXL-97
_cell_angle_alpha 90.00
_cell_angle_beta 106.068(3)
_cell_angle_gamma 90.00
_cell_formula_units_Z 2
_cell_length_a 12.3713(6)
_cell_length_b 16.4045(7)
_cell_length_c 20.7926(9)
_cell_measurement_temperature 150(2)
_cell_volume 4054.9(3)
_computing_cell_refinement 'Nonius DENZO'
_computing_data_collection 'Nonius COLLECT'
_computing_data_reduction 'Nonius DENZO'
_computing_molecular_graphics 'Bruker SHELXTL'
_computing_publication_material 'Bruker SHELXTL'
_computing_structure_refinement 'SHELXL-97 (Sheldrick, 1997)'
_computing_structure_solution 'SHELXS-97 (Sheldrick, 1990)'
_diffrn_ambient_temperature 150(2)
_diffrn_measured_fraction_theta_full 0.995
_diffrn_measured_fraction_theta_max 0.995
_diffrn_measurement_device_type 'Nonius Kappa-CCD'
_diffrn_measurement_method 'phi/omega scans'
_diffrn_radiation_monochromator graphite
_diffrn_radiation_source 'fine-focus sealed tube'
_diffrn_radiation_type MoK\a
_diffrn_radiation_wavelength 0.71073
_diffrn_reflns_av_R_equivalents 0.061
_diffrn_reflns_av_sigmaI/netI 0.0535
_diffrn_reflns_limit_h_max 14
_diffrn_reflns_limit_h_min -14
_diffrn_reflns_limit_k_max 16
_diffrn_reflns_limit_k_min -19
_diffrn_reflns_limit_l_max 24
_diffrn_reflns_limit_l_min -24
_diffrn_reflns_number 31119
_diffrn_reflns_theta_full 25.03
_diffrn_reflns_theta_max 25.03
_diffrn_reflns_theta_min 2.55
_exptl_absorpt_coefficient_mu 0.352
_exptl_absorpt_correction_T_max 0.9491
_exptl_absorpt_correction_T_min 0.9079
_exptl_absorpt_correction_type integration
_exptl_crystal_colour yellow
_exptl_crystal_density_diffrn 1.272
_exptl_crystal_density_method 'not measured'
_exptl_crystal_description prism
_exptl_crystal_F_000 1648
_exptl_crystal_size_max 0.28
_exptl_crystal_size_mid 0.28
_exptl_crystal_size_min 0.15
_refine_diff_density_max 1.183
_refine_diff_density_min -0.635
_refine_diff_density_rms 0.075
_refine_ls_extinction_method none
_refine_ls_goodness_of_fit_ref 1.046
_refine_ls_hydrogen_treatment mixed
_refine_ls_matrix_type full
_refine_ls_number_parameters 475
_refine_ls_number_reflns 7139
_refine_ls_number_restraints 0
_refine_ls_restrained_S_all 1.046
_refine_ls_R_factor_all 0.0851
_refine_ls_R_factor_gt 0.0536
_refine_ls_shift/su_max 0.001
_refine_ls_shift/su_mean 0.000
_refine_ls_structure_factor_coef Fsqd
_refine_ls_weighting_details 'calc w=1/[\s^2^(Fo^2^)+(0.0651P)^2^+6.7331P] where P=(Fo^2^+2Fc^2^)/3'
_refine_ls_weighting_scheme calc
_refine_ls_wR_factor_gt 0.1342
_refine_ls_wR_factor_ref 0.1522
_reflns_number_gt 5033
_reflns_number_total 7139
_reflns_threshold_expression >2sigma(I)
_cod_data_source_file ic801725u_si_001_1.cif
_cod_data_source_block 04055
_cod_depositor_comments
;
The following automatic conversions were performed:
'_symmetry_cell_setting' value 'Monoclinic' changed to 'monoclinic'
according to '/home/saulius/struct/CIF-dictionaries/cif_core.dic'
dictionary named 'cif_core.dic' version 2.4.1 from 2010-06-29.

Automatic conversion script
Id: cif_fix_enum 1527 2010-12-29 10:47:43Z saulius 
;
_cod_original_sg_symbol_H-M 'P 21/n'
_cod_database_code 4301543

loop_
_symmetry_equiv_pos_as_xyz
'x, y, z'
'-x+1/2, y+1/2, -z+1/2'
'-x, -y, -z'
'x-1/2, -y-1/2, z-1/2'

loop_
_atom_site_label
_atom_site_type_symbol
_atom_site_fract_x
_atom_site_fract_y
_atom_site_fract_z
_atom_site_U_iso_or_equiv
_atom_site_adp_type
_atom_site_occupancy
_atom_site_symmetry_multiplicity
_atom_site_calc_flag
_atom_site_refinement_flags
_atom_site_disorder_assembly
_atom_site_disorder_group
Pd Pd 1.0000 -0.5000 0.5000 0.03175(15) Uani 1 2 d S . .
Cl Cl 1.06419(10) -0.50799(6) 0.40759(5) 0.0431(3) Uani 1 1 d . . .
N1 N 0.9705(3) -0.6207(2) 0.49319(16) 0.0337(8) Uani 1 1 d . . .
C2 C 1.0368(4) -0.6718(3) 0.5376(2) 0.0437(11) Uani 1 1 d . . .
H2A H 1.0944 -0.6496 0.5735 0.052 Uiso 1 1 calc R . .
C3 C 1.0241(4) -0.7548(3) 0.5329(2) 0.0427(11) Uani 1 1 d . . .
H3A H 1.0725 -0.7894 0.5650 0.051 Uiso 1 1 calc R . .
C4 C 0.9400(4) -0.7880(2) 0.4808(2) 0.0333(9) Uani 1 1 d . . .
C5 C 0.8713(3) -0.7352(2) 0.4358(2) 0.0357(9) Uani 1 1 d . . .
H5A H 0.8128 -0.7558 0.3996 0.043 Uiso 1 1 calc R . .
C6 C 0.8881(4) -0.6528(2) 0.4436(2) 0.0370(10) Uani 1 1 d . . .
H6A H 0.8395 -0.6171 0.4128 0.044 Uiso 1 1 calc R . .
O71 O 0.9331(3) -0.86970(16) 0.47879(14) 0.0421(7) Uani 1 1 d . . .
C72 C 0.8577(4) -0.9068(3) 0.4198(2) 0.0431(11) Uani 1 1 d . . .
H72A H 0.8807 -0.8916 0.3794 0.052 Uiso 1 1 calc R . .
H72B H 0.7798 -0.8875 0.4140 0.052 Uiso 1 1 calc R . .
C73 C 0.8638(4) -0.9984(3) 0.4292(2) 0.0450(11) Uani 1 1 d . . .
H73A H 0.9432 -1.0161 0.4383 0.054 Uiso 1 1 calc R . .
H73B H 0.8207 -1.0249 0.3871 0.054 Uiso 1 1 calc R . .
C74 C 0.8170(4) -1.0274(3) 0.4869(2) 0.0516(12) Uani 1 1 d . . .
H74A H 0.8344 -1.0861 0.4947 0.062 Uiso 1 1 calc R . .
H74B H 0.8573 -0.9979 0.5281 0.062 Uiso 1 1 calc R . .
C75 C 0.6930(5) -1.0159(3) 0.4765(3) 0.0599(14) Uani 1 1 d . . .
H75A H 0.6739 -0.9579 0.4663 0.072 Uiso 1 1 calc R . .
H75B H 0.6742 -1.0296 0.5186 0.072 Uiso 1 1 calc R . .
C76 C 0.6216(5) -1.0689(4) 0.4197(3) 0.0761(17) Uani 1 1 d . . .
H76A H 0.6379 -1.0533 0.3773 0.091 Uiso 1 1 calc R . .
H76B H 0.6437 -1.1266 0.4289 0.091 Uiso 1 1 calc R . .
C77 C 0.4962(6) -1.0609(5) 0.4109(4) 0.110(3) Uani 1 1 d . . .
H77A H 0.4553 -1.0962 0.3742 0.165 Uiso 1 1 calc R . .
H77B H 0.4732 -1.0041 0.4005 0.165 Uiso 1 1 calc R . .
H77C H 0.4791 -1.0772 0.4524 0.165 Uiso 1 1 calc R . .
C11 C 1.6638(4) -0.3956(3) 0.8457(2) 0.0483(12) Uani 1 1 d . . .
H11A H 1.6898 -0.4019 0.8949 0.058 Uiso 1 1 calc R . .
H11B H 1.7252 -0.3703 0.8306 0.058 Uiso 1 1 calc R . .
C12 C 1.5601(4) -0.3416(3) 0.8266(2) 0.0400(10) Uani 1 1 d . . .
H12A H 1.5015 -0.3647 0.8455 0.048 Uiso 1 1 calc R . .
H12B H 1.5796 -0.2867 0.8461 0.048 Uiso 1 1 calc R . .
C13 C 1.5143(3) -0.3347(2) 0.75127(19) 0.0309(9) Uani 1 1 d . . .
H13A H 1.5721 -0.3091 0.7331 0.037 Uiso 1 1 calc R . .
H13B H 1.4477 -0.2984 0.7407 0.037 Uiso 1 1 calc R . .
C14 C 1.4806(3) -0.4171(2) 0.71646(18) 0.0280(8) Uani 1 1 d . . .
C15 C 1.5860(3) -0.4726(2) 0.7379(2) 0.0335(9) Uani 1 1 d . . .
H15A H 1.5657 -0.5279 0.7193 0.040 Uiso 1 1 calc R . .
H15B H 1.6445 -0.4509 0.7182 0.040 Uiso 1 1 calc R . .
C16 C 1.6348(4) -0.4793(3) 0.8127(2) 0.0424(11) Uani 1 1 d . . .
H16A H 1.7037 -0.5132 0.8224 0.051 Uiso 1 1 calc R . .
H16B H 1.5800 -0.5069 0.8321 0.051 Uiso 1 1 calc R . .
C17 C 1.4436(3) -0.4078(2) 0.63918(18) 0.0284(8) Uani 1 1 d . . .
C18 C 1.4262(3) -0.3328(2) 0.60721(19) 0.0312(9) Uani 1 1 d . . .
H18A H 1.4436 -0.2847 0.6335 0.037 Uiso 1 1 calc R . .
C19 C 1.3842(3) -0.3252(2) 0.5382(2) 0.0313(9) Uani 1 1 d . . .
C20 C 1.3590(3) -0.3960(2) 0.49979(19) 0.0319(9) Uani 1 1 d . . .
C21 C 1.3784(4) -0.4731(2) 0.5296(2) 0.0352(9) Uani 1 1 d . . .
C22 C 1.4207(3) -0.4774(2) 0.5993(2) 0.0331(9) Uani 1 1 d . . .
H22A H 1.4341 -0.5294 0.6201 0.040 Uiso 1 1 calc R . .
C23 C 1.3631(4) -0.2414(2) 0.5067(2) 0.0389(10) Uani 1 1 d . . .
H23A H 1.4132 -0.2325 0.4782 0.058 Uiso 1 1 calc R . .
H23B H 1.3779 -0.1999 0.5420 0.058 Uiso 1 1 calc R . .
H23C H 1.2847 -0.2374 0.4797 0.058 Uiso 1 1 calc R . .
C24 C 1.3540(4) -0.5515(3) 0.4895(2) 0.0438(11) Uani 1 1 d . . .
H24A H 1.3745 -0.5983 0.5198 0.066 Uiso 1 1 calc R . .
H24B H 1.3982 -0.5527 0.4569 0.066 Uiso 1 1 calc R . .
H24C H 1.2737 -0.5541 0.4658 0.066 Uiso 1 1 calc R . .
N25 N 1.3047(3) -0.3918(2) 0.42950(15) 0.0350(8) Uani 1 1 d . . .
H25A H 1.2393 -0.4165 0.4153 0.042 Uiso 1 1 calc R . .
C26 C 1.3434(3) -0.3536(2) 0.38240(19) 0.0324(9) Uani 1 1 d . . .
O27 O 1.4372(2) -0.3233(2) 0.39509(14) 0.0461(8) Uani 1 1 d . . .
C28 C 1.2642(3) -0.3495(2) 0.31311(19) 0.0304(9) Uani 1 1 d . . .
C29 C 1.1532(3) -0.3762(2) 0.2977(2) 0.0329(9) Uani 1 1 d . . .
H29A H 1.1238 -0.3969 0.3321 0.039 Uiso 1 1 calc R . .
C30 C 1.0848(3) -0.3727(2) 0.2320(2) 0.0314(9) Uani 1 1 d . . .
C31 C 1.1271(3) -0.3401(2) 0.18263(19) 0.0306(9) Uani 1 1 d . . .
H31A H 1.0804 -0.3383 0.1379 0.037 Uiso 1 1 calc R . .
C32 C 1.2360(3) -0.3098(2) 0.19676(19) 0.0300(9) Uani 1 1 d . . .
C33 C 1.3036(3) -0.3156(2) 0.26296(19) 0.0316(9) Uani 1 1 d . . .
H33A H 1.3786 -0.2957 0.2737 0.038 Uiso 1 1 calc R . .
C34 C 1.2817(4) -0.2651(3) 0.1447(2) 0.0370(10) Uani 1 1 d . . .
C35 C 1.2035(4) -0.2739(3) 0.0725(2) 0.0478(11) Uani 1 1 d . . .
H35A H 1.1993 -0.3314 0.0591 0.072 Uiso 1 1 calc R . .
H35B H 1.2337 -0.2417 0.0417 0.072 Uiso 1 1 calc R . .
H35C H 1.1280 -0.2542 0.0710 0.072 Uiso 1 1 calc R . .
C36 C 1.3992(4) -0.2978(3) 0.1458(2) 0.0434(11) Uani 1 1 d . . .
H36A H 1.4497 -0.2931 0.1912 0.065 Uiso 1 1 calc R . .
H36B H 1.4293 -0.2660 0.1148 0.065 Uiso 1 1 calc R . .
H36C H 1.3931 -0.3552 0.1321 0.065 Uiso 1 1 calc R . .
C37 C 1.2866(4) -0.1741(2) 0.1634(2) 0.0414(10) Uani 1 1 d . . .
H37A H 1.3355 -0.1668 0.2089 0.062 Uiso 1 1 calc R . .
H37B H 1.2107 -0.1547 0.1611 0.062 Uiso 1 1 calc R . .
H37C H 1.3165 -0.1430 0.1319 0.062 Uiso 1 1 calc R . .
C38 C 0.9640(3) -0.3980(2) 0.2144(2) 0.0355(9) Uani 1 1 d . . .
O39 O 0.8956(3) -0.37235(19) 0.16374(15) 0.0477(8) Uani 1 1 d . . .
N40 N 0.9358(3) -0.4492(2) 0.25796(18) 0.0404(9) Uani 1 1 d . . .
H40A H 0.9914 -0.4655 0.2919 0.049 Uiso 1 1 calc R . .
C41 C 0.8268(3) -0.4802(2) 0.2558(2) 0.0345(10) Uani 1 1 d . . .
C42 C 0.7391(4) -0.4282(2) 0.25866(19) 0.0339(9) Uani 1 1 d . . .
C43 C 0.6384(4) -0.4620(2) 0.26267(19) 0.0327(9) Uani 1 1 d . . .
H43A H 0.5776 -0.4267 0.2631 0.039 Uiso 1 1 calc R . .
C44 C 0.6231(3) -0.5458(2) 0.26615(18) 0.0282(8) Uani 1 1 d . . .
C45 C 0.7124(3) -0.5957(2) 0.26301(19) 0.0317(9) Uani 1 1 d . . .
H45A H 0.7036 -0.6531 0.2649 0.038 Uiso 1 1 calc R . .
C46 C 0.8134(3) -0.5650(2) 0.2573(2) 0.0340(9) Uani 1 1 d . . .
C47 C 0.7543(4) -0.3373(3) 0.2613(2) 0.0468(11) Uani 1 1 d . . .
H47A H 0.6932 -0.3119 0.2757 0.070 Uiso 1 1 calc R . .
H47B H 0.7532 -0.3170 0.2168 0.070 Uiso 1 1 calc R . .
H47C H 0.8266 -0.3237 0.2932 0.070 Uiso 1 1 calc R . .
C48 C 0.9088(4) -0.6219(3) 0.2573(2) 0.0466(11) Uani 1 1 d . . .
H48A H 0.8839 -0.6785 0.2586 0.070 Uiso 1 1 calc R . .
H48B H 0.9723 -0.6111 0.2966 0.070 Uiso 1 1 calc R . .
H48C H 0.9325 -0.6133 0.2165 0.070 Uiso 1 1 calc R . .

loop_
_atom_site_aniso_label
_atom_site_aniso_U_11
_atom_site_aniso_U_22
_atom_site_aniso_U_33
_atom_site_aniso_U_23
_atom_site_aniso_U_13
_atom_site_aniso_U_12
Pd 0.0383(3) 0.0278(2) 0.0299(2) 0.00386(18) 0.01058(19) -0.0027(2)
Cl 0.0556(7) 0.0427(6) 0.0365(6) 0.0012(5) 0.0218(5) -0.0070(5)
N1 0.039(2) 0.0304(18) 0.0329(19) 0.0025(14) 0.0110(17) -0.0018(14)
C2 0.048(3) 0.042(3) 0.035(3) 0.0049(19) 0.002(2) -0.005(2)
C3 0.054(3) 0.030(2) 0.038(2) 0.0082(18) 0.004(2) 0.004(2)
C4 0.037(2) 0.029(2) 0.035(2) 0.0021(17) 0.0114(19) 0.0015(18)
C5 0.031(2) 0.033(2) 0.041(2) -0.0022(18) 0.0060(19) -0.0009(18)
C6 0.038(2) 0.032(2) 0.040(2) 0.0033(18) 0.009(2) 0.0024(18)
O71 0.0506(19) 0.0276(15) 0.0427(17) -0.0003(12) 0.0041(15) 0.0011(13)
C72 0.047(3) 0.040(2) 0.036(2) -0.0013(19) 0.001(2) -0.006(2)
C73 0.050(3) 0.034(2) 0.044(2) -0.002(2) 0.003(2) 0.002(2)
C74 0.062(3) 0.036(2) 0.055(3) 0.003(2) 0.012(3) -0.002(2)
C75 0.072(4) 0.047(3) 0.065(3) 0.011(2) 0.026(3) 0.005(3)
C76 0.065(4) 0.099(5) 0.062(4) 0.010(3) 0.013(3) -0.011(3)
C77 0.063(4) 0.149(7) 0.120(6) 0.045(5) 0.031(4) -0.014(5)
C11 0.049(3) 0.047(3) 0.040(3) 0.008(2) -0.003(2) -0.009(2)
C12 0.053(3) 0.033(2) 0.032(2) -0.0034(18) 0.009(2) -0.012(2)
C13 0.030(2) 0.028(2) 0.033(2) -0.0005(16) 0.0071(17) -0.0057(16)
C14 0.027(2) 0.027(2) 0.030(2) 0.0018(16) 0.0083(17) -0.0032(16)
C15 0.029(2) 0.030(2) 0.041(2) 0.0030(17) 0.0101(19) -0.0008(16)
C16 0.041(3) 0.037(3) 0.042(3) 0.0074(18) 0.000(2) 0.0007(19)
C17 0.026(2) 0.031(2) 0.028(2) 0.0013(16) 0.0068(16) -0.0025(16)
C18 0.030(2) 0.028(2) 0.036(2) -0.0010(16) 0.0094(18) -0.0005(17)
C19 0.028(2) 0.031(2) 0.035(2) 0.0041(17) 0.0090(18) -0.0010(17)
C20 0.032(2) 0.038(2) 0.025(2) 0.0035(17) 0.0070(17) -0.0025(17)
C21 0.041(2) 0.031(2) 0.034(2) -0.0007(17) 0.012(2) -0.0001(18)
C22 0.039(2) 0.027(2) 0.035(2) 0.0034(16) 0.0127(19) 0.0026(17)
C23 0.042(3) 0.033(2) 0.038(2) 0.0078(18) 0.005(2) 0.0008(19)
C24 0.055(3) 0.035(2) 0.039(3) -0.0041(19) 0.009(2) 0.001(2)
N25 0.0343(19) 0.0388(19) 0.0286(18) 0.0016(15) 0.0031(15) -0.0074(15)
C26 0.030(2) 0.035(2) 0.031(2) 0.0023(17) 0.0072(18) -0.0001(18)
O27 0.0346(18) 0.064(2) 0.0365(17) 0.0051(14) 0.0049(14) -0.0102(15)
C28 0.031(2) 0.028(2) 0.032(2) 0.0019(16) 0.0090(18) 0.0012(17)
C29 0.035(2) 0.031(2) 0.034(2) 0.0058(17) 0.0109(19) -0.0029(17)
C30 0.027(2) 0.029(2) 0.037(2) 0.0035(16) 0.0065(18) -0.0021(16)
C31 0.033(2) 0.028(2) 0.029(2) 0.0026(16) 0.0056(17) 0.0016(17)
C32 0.036(2) 0.025(2) 0.031(2) 0.0014(16) 0.0121(18) -0.0008(17)
C33 0.029(2) 0.032(2) 0.034(2) -0.0006(17) 0.0098(18) -0.0039(17)
C34 0.037(2) 0.041(2) 0.034(2) 0.0061(18) 0.0106(19) -0.0019(19)
C35 0.048(3) 0.059(3) 0.035(2) 0.001(2) 0.009(2) -0.011(2)
C36 0.040(3) 0.048(3) 0.051(3) 0.010(2) 0.029(2) 0.004(2)
C37 0.047(3) 0.029(2) 0.050(3) 0.0084(19) 0.016(2) -0.0061(19)
C38 0.032(2) 0.035(2) 0.037(2) 0.0043(18) 0.0068(19) -0.0057(18)
O39 0.0355(18) 0.059(2) 0.0424(18) 0.0156(15) 0.0004(15) -0.0102(15)
N40 0.030(2) 0.042(2) 0.044(2) 0.0165(16) 0.0011(16) -0.0078(16)
C41 0.027(2) 0.042(3) 0.033(2) 0.0061(17) 0.0071(18) -0.0078(17)
C42 0.039(2) 0.031(2) 0.030(2) 0.0047(17) 0.0068(18) -0.0052(18)
C43 0.037(2) 0.028(2) 0.031(2) 0.0029(17) 0.0061(18) 0.0001(18)
C44 0.029(2) 0.029(2) 0.025(2) 0.0004(15) 0.0050(17) -0.0036(16)
C45 0.033(2) 0.027(2) 0.034(2) 0.0026(16) 0.0081(18) -0.0032(17)
C46 0.036(2) 0.033(2) 0.033(2) 0.0050(17) 0.0091(19) -0.0004(18)
C47 0.051(3) 0.030(2) 0.060(3) 0.003(2) 0.015(2) -0.007(2)
C48 0.035(3) 0.041(3) 0.064(3) 0.004(2) 0.016(2) 0.002(2)

loop_
_atom_type_symbol
_atom_type_description
_atom_type_scat_dispersion_real
_atom_type_scat_dispersion_imag
_atom_type_scat_source
C C 0.0033 0.0016 'International Tables Vol C Tables 4.2.6.8 and 6.1.1.4'
H H 0.0000 0.0000 'International Tables Vol C Tables 4.2.6.8 and 6.1.1.4'
N N 0.0061 0.0033 'International Tables Vol C Tables 4.2.6.8 and 6.1.1.4'
O O 0.0106 0.0060 'International Tables Vol C Tables 4.2.6.8 and 6.1.1.4'
Cl Cl 0.1484 0.1585 'International Tables Vol C Tables 4.2.6.8 and 6.1.1.4'
Pd Pd -0.9988 1.0072 'International Tables Vol C Tables 4.2.6.8 and 6.1.1.4'

loop_
_geom_angle_atom_site_label_1
_geom_angle_atom_site_label_2
_geom_angle_atom_site_label_3
_geom_angle
_geom_angle_site_symmetry_1
_geom_angle_site_symmetry_3
_geom_angle_publ_flag
N1 Pd N1 180.00(3) . 3_746 ?
N1 Pd Cl 90.98(9) . 3_746 ?
N1 Pd Cl 89.02(9) 3_746 3_746 ?
N1 Pd Cl 89.02(9) . . ?
N1 Pd Cl 90.98(9) 3_746 . ?
Cl Pd Cl 180.000(18) 3_746 . ?
C6 N1 C2 118.1(4) . . ?
C6 N1 Pd 121.7(3) . . ?
C2 N1 Pd 120.1(3) . . ?
N1 C2 C3 122.3(4) . . ?
C2 C3 C4 119.4(4) . . ?
O71 C4 C5 125.6(4) . . ?
O71 C4 C3 116.3(4) . . ?
C5 C4 C3 118.1(4) . . ?
C6 C5 C4 119.5(4) . . ?
N1 C6 C5 122.5(4) . . ?
C4 O71 C72 117.7(3) . . ?
O71 C72 C73 108.0(3) . . ?
C72 C73 C74 112.9(4) . . ?
C75 C74 C73 116.0(4) . . ?
C74 C75 C76 112.8(5) . . ?
C77 C76 C75 113.3(6) . . ?
C12 C11 C16 109.3(4) . . ?
C13 C12 C11 111.1(4) . . ?
C12 C13 C14 113.3(3) . . ?
C13 C14 C44 111.7(3) . 3_746 ?
C13 C14 C15 106.5(3) . . ?
C44 C14 C15 112.8(3) 3_746 . ?
C13 C14 C17 111.4(3) . . ?
C44 C14 C17 104.8(3) 3_746 . ?
C15 C14 C17 109.8(3) . . ?
C16 C15 C14 113.8(3) . . ?
C15 C16 C11 112.0(3) . . ?
C18 C17 C22 117.5(3) . . ?
C18 C17 C14 123.1(3) . . ?
C22 C17 C14 119.2(3) . . ?
C17 C18 C19 122.6(4) . . ?
C18 C19 C20 118.4(3) . . ?
C18 C19 C23 119.9(4) . . ?
C20 C19 C23 121.7(4) . . ?
C19 C20 C21 121.0(4) . . ?
C19 C20 N25 120.7(3) . . ?
C21 C20 N25 118.1(4) . . ?
C22 C21 C20 118.2(4) . . ?
C22 C21 C24 119.2(4) . . ?
C20 C21 C24 122.6(4) . . ?
C17 C22 C21 122.1(4) . . ?
C26 N25 C20 126.9(3) . . ?
O27 C26 N25 122.4(4) . . ?
O27 C26 C28 121.2(3) . . ?
N25 C26 C28 116.4(3) . . ?
C33 C28 C29 119.0(4) . . ?
C33 C28 C26 117.9(3) . . ?
C29 C28 C26 123.2(3) . . ?
C28 C29 C30 120.3(4) . . ?
C31 C30 C29 119.5(4) . . ?
C31 C30 C38 118.9(4) . . ?
C29 C30 C38 121.5(3) . . ?
C30 C31 C32 121.7(4) . . ?
C31 C32 C33 117.6(3) . . ?
C31 C32 C34 123.1(4) . . ?
C33 C32 C34 119.1(3) . . ?
C28 C33 C32 121.8(4) . . ?
C32 C34 C37 106.4(3) . . ?
C32 C34 C36 110.6(3) . . ?
C37 C34 C36 111.3(4) . . ?
C32 C34 C35 112.6(3) . . ?
C37 C34 C35 107.7(3) . . ?
C36 C34 C35 108.3(4) . . ?
O39 C38 N40 122.9(4) . . ?
O39 C38 C30 121.4(4) . . ?
N40 C38 C30 115.7(4) . . ?
C38 N40 C41 128.1(4) . . ?
C42 C41 C46 120.5(4) . . ?
C42 C41 N40 121.3(4) . . ?
C46 C41 N40 117.9(4) . . ?
C43 C42 C41 118.8(4) . . ?
C43 C42 C47 120.0(4) . . ?
C41 C42 C47 121.1(4) . . ?
C42 C43 C44 122.3(4) . . ?
C45 C44 C43 117.3(4) . . ?
C45 C44 C14 120.0(3) . 3_746 ?
C43 C44 C14 122.1(3) . 3_746 ?
C46 C45 C44 122.6(4) . . ?
C45 C46 C41 118.6(4) . . ?
C45 C46 C48 120.2(4) . . ?
C41 C46 C48 121.2(4) . . ?

loop_
_geom_bond_atom_site_label_1
_geom_bond_atom_site_label_2
_geom_bond_distance
_geom_bond_site_symmetry_2
_geom_bond_publ_flag
Pd N1 2.011(3) . ?
Pd N1 2.011(3) 3_746 ?
Pd Cl 2.2768(10) 3_746 ?
Pd Cl 2.2768(10) . ?
N1 C6 1.341(5) . ?
N1 C2 1.345(5) . ?
C2 C3 1.372(6) . ?
C3 C4 1.388(6) . ?
C4 O71 1.344(5) . ?
C4 C5 1.382(6) . ?
C5 C6 1.370(6) . ?
O71 C72 1.453(5) . ?
C72 C73 1.516(6) . ?
C73 C74 1.545(7) . ?
C74 C75 1.500(7) . ?
C75 C76 1.534(8) . ?
C76 C77 1.517(9) . ?
C11 C12 1.519(6) . ?
C11 C16 1.532(6) . ?
C12 C13 1.516(5) . ?
C13 C14 1.536(5) . ?
C14 C44 1.550(5) 3_746 ?
C14 C15 1.552(5) . ?
C14 C17 1.552(5) . ?
C15 C16 1.507(6) . ?
C17 C18 1.386(5) . ?
C17 C22 1.394(5) . ?
C18 C19 1.391(5) . ?
C19 C20 1.396(5) . ?
C19 C23 1.513(5) . ?
C20 C21 1.400(6) . ?
C20 N25 1.431(5) . ?
C21 C22 1.399(6) . ?
C21 C24 1.517(6) . ?
N25 C26 1.357(5) . ?
C26 O27 1.221(5) . ?
C26 C28 1.503(5) . ?
C28 C33 1.385(5) . ?
C28 C29 1.392(6) . ?
C29 C30 1.394(5) . ?
C30 C31 1.383(5) . ?
C30 C38 1.495(6) . ?
C31 C32 1.389(5) . ?
C32 C33 1.402(5) . ?
C32 C34 1.538(5) . ?
C34 C37 1.539(6) . ?
C34 C36 1.543(6) . ?
C34 C35 1.552(6) . ?
C38 O39 1.229(5) . ?
C38 N40 1.350(5) . ?
N40 C41 1.429(5) . ?
C41 C42 1.395(6) . ?
C41 C46 1.403(6) . ?
C42 C43 1.387(6) . ?
C42 C47 1.502(6) . ?
C43 C44 1.393(5) . ?
C44 C45 1.390(5) . ?
C44 C14 1.550(5) 3_746 ?
C45 C46 1.383(5) . ?
C46 C48 1.505(6) . ?

loop_
_geom_hbond_atom_site_label_D
_geom_hbond_atom_site_label_H
_geom_hbond_atom_site_label_A
_geom_hbond_distance_DH
_geom_hbond_distance_HA
_geom_hbond_distance_DA
_geom_hbond_angle_DHA
_geom_hbond_site_symmetry_A
N25 H25A Cl 0.88 2.60 3.456(3) 163.5 .
N40 H40A Cl 0.88 2.43 3.225(4) 151.2 .
